data_1559996
loop_
_publ_author_name
'Maisuls, Iv\'an'
'Wang, Cui'
'Gutierrez Suburu, Matias E.'
'Wilde, Sebastian'
'Daniliuc, Constantin-Gabriel'
'Br\"unink, Dana'
'Doltsinis, Nikos L.'
'Ostendorp, Stefan'
'Wilde, Gerhard'
'K\"osters, Jutta'
'Resch-Genger, Ute'
'Strassert, Cristian A.'

_publ_section_title
;
 Ligand-controlled and nanoconfinement-boosted luminescence employing
 Pt(ii) and Pd(ii) complexes: from color-tunable aggregation-enhanced dual
 emitters towards self-referenced oxygen reporters
;
_journal_issue 9
_journal_name_full 'Chemical Science'
_journal_page_first 3270
_journal_page_last 3281
_journal_paper_doi 10.1039/D0SC06126C
_journal_volume 12
_journal_year 2021
_chemical_formula_sum 'C29 H17 F4 N3 O Pt'
_chemical_formula_weight 694.55
_space_group_IT_number 2
_space_group_name_Hall '-P 1'
_space_group_name_H-M_alt 'P -1'
_symmetry_cell_setting triclinic
_symmetry_space_group_name_H-M 'P -1'
_atom_sites_solution_hydrogens geom
_atom_sites_solution_primary direct
_atom_sites_solution_secondary difmap
_audit_creation_method SHELXL-97
_audit_update_record
;
2020-08-19 deposited with the CCDC.	2021-01-06 downloaded from the CCDC.
;
_cell_angle_alpha 118.283(1)
_cell_angle_beta 95.325(1)
_cell_angle_gamma 104.556(1)
_cell_formula_units_Z 2
_cell_length_a 9.6007(2)
_cell_length_b 11.7181(2)
_cell_length_c 12.0959(3)
_cell_measurement_reflns_used 3806
_cell_measurement_temperature 173(2)
_cell_measurement_theta_max 28.28
_cell_measurement_theta_min 4.08
_cell_volume 1123.48(4)
_computing_cell_refinement 'Collect (Nonius B.V., 1998)'
_computing_data_collection 'Collect (Nonius B.V., 1998)'
_computing_data_reduction 'Denzo-SMN (Otwinowski & Minor, 1997)'
_computing_molecular_graphics 'XP-SHELXL-2013 (Sheldrick, 2013)'
_computing_publication_material 'SHELXL-2013 (Sheldrick, 2013)'
_computing_structure_refinement 'SHELXL-2013 (Sheldrick, 2013)'
_computing_structure_solution 'SHELXL-2013 (Sheldrick, 2013)'
_diffrn_ambient_temperature 173(2)
_diffrn_measured_fraction_theta_full 0.984
_diffrn_measured_fraction_theta_max 0.984
_diffrn_measurement_device_type 'Nonius KappaCCD APEXII'
_diffrn_measurement_method '\w and \f scans'
_diffrn_radiation_monochromator 'Montel mirror'
_diffrn_radiation_source 'rotating anode Nonius FR591'
_diffrn_radiation_type MoK\a
_diffrn_radiation_wavelength 0.71073
_diffrn_reflns_av_R_equivalents 0.036
_diffrn_reflns_av_sigmaI/netI 0.0245
_diffrn_reflns_limit_h_max 11
_diffrn_reflns_limit_h_min 0
_diffrn_reflns_limit_k_max 13
_diffrn_reflns_limit_k_min -13
_diffrn_reflns_limit_l_max 14
_diffrn_reflns_limit_l_min -14
_diffrn_reflns_number 11240
_diffrn_reflns_theta_full 25.00
_diffrn_reflns_theta_max 25.00
_diffrn_reflns_theta_min 4.19
_exptl_absorpt_coefficient_mu 6.309
_exptl_absorpt_correction_T_max 0.7864
_exptl_absorpt_correction_T_min 0.3651
_exptl_absorpt_correction_type multi-scan
_exptl_absorpt_process_details 'Denzo (Otwinowski, Borek, Majewski & Minor, 2003)'
_exptl_crystal_colour yellow
_exptl_crystal_density_diffrn 2.053
_exptl_crystal_density_method 'not measured'
_exptl_crystal_description plate
_exptl_crystal_F_000 668
_exptl_crystal_size_max 0.20
_exptl_crystal_size_mid 0.09
_exptl_crystal_size_min 0.04
_refine_diff_density_max 0.665
_refine_diff_density_min -1.881
_refine_diff_density_rms 0.112
_refine_ls_extinction_method none
_refine_ls_goodness_of_fit_ref 1.042
_refine_ls_hydrogen_treatment constr
_refine_ls_matrix_type full
_refine_ls_number_parameters 344
_refine_ls_number_reflns 3910
_refine_ls_number_restraints 0
_refine_ls_restrained_S_all 1.042
_refine_ls_R_factor_all 0.0247
_refine_ls_R_factor_gt 0.0241
_refine_ls_shift/su_max 0.001
_refine_ls_shift/su_mean 0.000
_refine_ls_structure_factor_coef Fsqd
_refine_ls_weighting_details 'calc w=1/[\s^2^(Fo^2^)+(0.0377P)^2^+2.4820P] where P=(Fo^2^+2Fc^2^)/3'
_refine_ls_weighting_scheme calc
_refine_ls_wR_factor_gt 0.0621
_refine_ls_wR_factor_ref 0.0628
_reflns_number_gt 3831
_reflns_number_total 3910
_reflns_threshold_expression >2sigma(I)
_cod_data_source_file d0sc06126c2.cif
_cod_data_source_block dan9178
_cod_depositor_comments 'Adding full bibliography for 1559992--1559996.cif.'
_cod_original_sg_symbol_H-M P-1
_cod_database_code 1559996

loop_
_symmetry_equiv_pos_as_xyz
'x, y, z'
'-x, -y, -z'

loop_
_atom_site_label
_atom_site_type_symbol
_atom_site_fract_x
_atom_site_fract_y
_atom_site_fract_z
_atom_site_U_iso_or_equiv
_atom_site_adp_type
_atom_site_occupancy
_atom_site_symmetry_multiplicity
_atom_site_calc_flag
_atom_site_refinement_flags
_atom_site_disorder_assembly
_atom_site_disorder_group
Pt1 Pt 0.288325(14) -0.515924(13) 0.415725(12) 0.02388(7) Uani 1 1 d . . .
F1 F -0.1448(3) -0.9618(3) 0.3513(3) 0.0512(7) Uani 1 1 d . . .
F2 F 0.0743(3) -0.9569(3) -0.0779(2) 0.0403(6) Uani 1 1 d . . .
F3 F 0.0036(4) -0.5561(3) 0.7518(3) 0.0536(8) Uani 1 1 d . . .
F4 F 0.5477(3) -0.6471(3) 0.0324(3) 0.0494(7) Uani 1 1 d . . .
C1 C 0.1272(5) -0.6281(4) 0.4545(4) 0.0270(8) Uani 1 1 d . . .
C2 C 0.0383(5) -0.7667(5) 0.3793(4) 0.0338(10) Uani 1 1 d . . .
H2 H 0.0459 -0.8208 0.2932 0.041 Uiso 1 1 calc R . .
C3 C -0.0599(5) -0.8255(5) 0.4287(5) 0.0380(10) Uani 1 1 d . . .
C4 C -0.0762(5) -0.7567(5) 0.5520(5) 0.0407(11) Uani 1 1 d . . .
H4 H -0.1451 -0.7995 0.5839 0.049 Uiso 1 1 calc R . .
C5 C 0.0144(5) -0.6209(5) 0.6268(4) 0.0375(10) Uani 1 1 d . . .
C6 C 0.1121(5) -0.5534(5) 0.5827(4) 0.0306(9) Uani 1 1 d . . .
C7 C 0.2095(5) -0.4087(5) 0.6633(4) 0.0323(9) Uani 1 1 d . . .
N8 N 0.3088(4) -0.3690(4) 0.6035(3) 0.0270(7) Uani 1 1 d . . .
C9 C 0.2050(6) -0.3172(5) 0.7872(4) 0.0401(11) Uani 1 1 d . . .
H9 H 0.1366 -0.3459 0.8284 0.048 Uiso 1 1 calc R . .
C10 C 0.3018(6) -0.1833(5) 0.8499(4) 0.0423(11) Uani 1 1 d . . .
H10 H 0.2996 -0.1191 0.9348 0.051 Uiso 1 1 calc R . .
C11 C 0.4010(6) -0.1426(5) 0.7904(4) 0.0378(10) Uani 1 1 d . . .
H11 H 0.4678 -0.0506 0.8340 0.045 Uiso 1 1 calc R . .
C12 C 0.4033(5) -0.2387(4) 0.6635(4) 0.0295(9) Uani 1 1 d . . .
N13 N 0.5055(4) -0.1932(4) 0.6055(3) 0.0289(7) Uani 1 1 d . . .
C14 C 0.5467(5) -0.2627(4) 0.4884(4) 0.0272(8) Uani 1 1 d . . .
N15 N 0.4683(4) -0.3950(4) 0.3975(3) 0.0253(7) Uani 1 1 d . . .
C16 C 0.6701(5) -0.1892(4) 0.4663(4) 0.0307(9) Uani 1 1 d . . .
H16 H 0.7240 -0.0955 0.5292 0.037 Uiso 1 1 calc R . .
C17 C 0.7117(5) -0.2539(4) 0.3533(4) 0.0309(9) Uani 1 1 d . . .
H17 H 0.7940 -0.2047 0.3371 0.037 Uiso 1 1 calc R . .
C18 C 0.6337(5) -0.3914(4) 0.2624(4) 0.0326(9) Uani 1 1 d . . .
H18 H 0.6643 -0.4377 0.1852 0.039 Uiso 1 1 calc R . .
C19 C 0.5123(5) -0.4595(4) 0.2853(4) 0.0274(8) Uani 1 1 d . . .
C20 C 0.4093(5) -0.6001(4) 0.1939(4) 0.0286(9) Uani 1 1 d . . .
C21 C 0.2795(5) -0.6444(4) 0.2308(4) 0.0257(8) Uani 1 1 d . . .
C22 C 0.1663(5) -0.7652(4) 0.1341(4) 0.0286(9) Uani 1 1 d . . .
H22 H 0.0749 -0.7950 0.1531 0.034 Uiso 1 1 calc R . .
C23 C 0.1862(5) -0.8405(4) 0.0131(4) 0.0305(9) Uani 1 1 d . . .
C24 C 0.3147(5) -0.8059(5) -0.0237(4) 0.0358(10) Uani 1 1 d . . .
H24 H 0.3275 -0.8623 -0.1071 0.043 Uiso 1 1 calc R . .
C25 C 0.4229(5) -0.6838(5) 0.0689(4) 0.0341(10) Uani 1 1 d . . .
C31 C 0.5930(5) -0.0470(4) 0.6847(4) 0.0289(8) Uani 1 1 d . . .
C32 C 0.7249(5) -0.0044(4) 0.7743(4) 0.0332(9) Uani 1 1 d . . .
H32 H 0.7597 -0.0704 0.7813 0.040 Uiso 1 1 calc R . .
C33 C 0.8046(5) 0.1342(5) 0.8529(4) 0.0328(9) Uani 1 1 d . . .
H33 H 0.8950 0.1635 0.9136 0.039 Uiso 1 1 calc R . .
C34 C 0.7539(4) 0.2311(4) 0.8438(4) 0.0274(8) Uani 1 1 d . . .
C35 C 0.6231(5) 0.1884(4) 0.7534(4) 0.0300(9) Uani 1 1 d . . .
H35 H 0.5886 0.2540 0.7456 0.036 Uiso 1 1 calc R . .
C36 C 0.5435(5) 0.0486(4) 0.6745(4) 0.0287(8) Uani 1 1 d . . .
H36 H 0.4539 0.0190 0.6129 0.034 Uiso 1 1 calc R . .
O1 O 0.8390(3) 0.3643(3) 0.9291(3) 0.0344(7) Uani 1 1 d . . .
C37 C 0.7936(5) 0.4696(4) 0.9228(5) 0.0364(10) Uani 1 1 d . . .
H37A H 0.7900 0.4571 0.8364 0.055 Uiso 1 1 calc R . .
H37B H 0.8649 0.5603 0.9881 0.055 Uiso 1 1 calc R . .
H37C H 0.6948 0.4632 0.9397 0.055 Uiso 1 1 calc R . .

loop_
_atom_site_aniso_label
_atom_site_aniso_U_11
_atom_site_aniso_U_22
_atom_site_aniso_U_33
_atom_site_aniso_U_23
_atom_site_aniso_U_13
_atom_site_aniso_U_12
Pt1 0.02858(10) 0.02352(10) 0.02012(10) 0.01052(7) 0.00931(7) 0.01001(7)
F1 0.0567(17) 0.0358(14) 0.0478(17) 0.0194(13) 0.0163(14) -0.0019(13)
F2 0.0449(15) 0.0298(13) 0.0269(13) 0.0044(11) 0.0074(11) 0.0044(11)
F3 0.0610(19) 0.0563(18) 0.0372(15) 0.0216(14) 0.0301(14) 0.0089(15)
F4 0.0471(15) 0.0458(15) 0.0370(15) 0.0090(13) 0.0281(13) 0.0067(13)
C1 0.031(2) 0.032(2) 0.025(2) 0.0180(18) 0.0134(16) 0.0138(17)
C2 0.041(2) 0.031(2) 0.029(2) 0.0149(19) 0.0139(19) 0.0125(19)
C3 0.035(2) 0.035(2) 0.039(2) 0.018(2) 0.0104(19) 0.0060(19)
C4 0.037(2) 0.048(3) 0.047(3) 0.031(2) 0.020(2) 0.012(2)
C5 0.044(2) 0.045(3) 0.029(2) 0.019(2) 0.0187(19) 0.020(2)
C6 0.031(2) 0.034(2) 0.029(2) 0.0162(19) 0.0110(17) 0.0140(18)
C7 0.038(2) 0.033(2) 0.031(2) 0.0176(19) 0.0108(18) 0.0174(19)
N8 0.0311(18) 0.0294(18) 0.0236(17) 0.0147(15) 0.0094(14) 0.0122(15)
C9 0.052(3) 0.046(3) 0.027(2) 0.018(2) 0.022(2) 0.021(2)
C10 0.060(3) 0.036(2) 0.026(2) 0.010(2) 0.022(2) 0.016(2)
C11 0.051(3) 0.029(2) 0.026(2) 0.0093(19) 0.0137(19) 0.012(2)
C12 0.039(2) 0.031(2) 0.0217(19) 0.0141(17) 0.0097(17) 0.0142(18)
N13 0.0338(18) 0.0256(17) 0.0229(17) 0.0095(15) 0.0079(14) 0.0094(14)
C14 0.034(2) 0.027(2) 0.0229(19) 0.0124(17) 0.0061(16) 0.0144(17)
N15 0.0316(17) 0.0269(17) 0.0212(16) 0.0140(14) 0.0111(14) 0.0108(14)
C16 0.032(2) 0.026(2) 0.029(2) 0.0128(18) 0.0048(17) 0.0057(17)
C17 0.027(2) 0.033(2) 0.032(2) 0.0170(19) 0.0096(17) 0.0088(17)
C18 0.033(2) 0.029(2) 0.031(2) 0.0114(18) 0.0098(18) 0.0103(18)
C19 0.031(2) 0.030(2) 0.024(2) 0.0139(17) 0.0095(16) 0.0143(17)
C20 0.032(2) 0.025(2) 0.028(2) 0.0127(17) 0.0070(17) 0.0108(17)
C21 0.030(2) 0.027(2) 0.028(2) 0.0173(17) 0.0103(16) 0.0143(16)
C22 0.033(2) 0.0243(19) 0.028(2) 0.0126(17) 0.0075(17) 0.0104(16)
C23 0.036(2) 0.022(2) 0.026(2) 0.0094(17) 0.0058(17) 0.0073(17)
C24 0.047(3) 0.031(2) 0.024(2) 0.0092(18) 0.0153(19) 0.014(2)
C25 0.037(2) 0.037(2) 0.029(2) 0.0149(19) 0.0180(18) 0.0131(19)
C31 0.035(2) 0.0221(19) 0.0229(19) 0.0074(16) 0.0080(16) 0.0078(16)
C32 0.041(2) 0.030(2) 0.030(2) 0.0146(18) 0.0067(18) 0.0163(18)
C33 0.034(2) 0.037(2) 0.026(2) 0.0145(19) 0.0035(17) 0.0136(18)
C34 0.030(2) 0.0259(19) 0.0232(19) 0.0103(16) 0.0117(16) 0.0084(16)
C35 0.035(2) 0.029(2) 0.028(2) 0.0142(18) 0.0108(17) 0.0132(17)
C36 0.032(2) 0.032(2) 0.0217(18) 0.0128(17) 0.0068(16) 0.0123(17)
O1 0.0371(16) 0.0254(14) 0.0328(16) 0.0118(13) 0.0057(13) 0.0060(12)
C37 0.036(2) 0.026(2) 0.046(3) 0.017(2) 0.016(2) 0.0087(19)

loop_
_atom_type_symbol
_atom_type_description
_atom_type_scat_dispersion_real
_atom_type_scat_dispersion_imag
_atom_type_scat_source
C C 0.0033 0.0016 'International Tables Vol C Tables 4.2.6.8 and 6.1.1.4'
H H 0.0000 0.0000 'International Tables Vol C Tables 4.2.6.8 and 6.1.1.4'
N N 0.0061 0.0033 'International Tables Vol C Tables 4.2.6.8 and 6.1.1.4'
O O 0.0106 0.0060 'International Tables Vol C Tables 4.2.6.8 and 6.1.1.4'
F F 0.0171 0.0103 'International Tables Vol C Tables 4.2.6.8 and 6.1.1.4'
Pt Pt -1.7033 8.3905 'International Tables Vol C Tables 4.2.6.8 and 6.1.1.4'

loop_
_geom_angle_atom_site_label_1
_geom_angle_atom_site_label_2
_geom_angle_atom_site_label_3
_geom_angle
_geom_angle_site_symmetry_1
_geom_angle_site_symmetry_3
_geom_angle_publ_flag
C21 Pt1 C1 103.38(17) . . ?
C21 Pt1 N15 81.56(15) . . ?
C1 Pt1 N15 172.97(14) . . ?
C21 Pt1 N8 174.50(14) . . ?
C1 Pt1 N8 81.87(16) . . ?
N15 Pt1 N8 93.35(14) . . ?
C2 C1 C6 117.0(4) . . ?
C2 C1 Pt1 130.3(3) . . ?
C6 C1 Pt1 112.6(3) . . ?
C3 C2 C1 120.6(4) . . ?
C3 C2 H2 119.7 . . ?
C1 C2 H2 119.7 . . ?
C4 C3 F1 117.6(4) . . ?
C4 C3 C2 123.9(4) . . ?
F1 C3 C2 118.5(4) . . ?
C3 C4 C5 115.3(4) . . ?
C3 C4 H4 122.3 . . ?
C5 C4 H4 122.3 . . ?
F3 C5 C4 114.7(4) . . ?
F3 C5 C6 121.1(4) . . ?
C4 C5 C6 124.2(4) . . ?
C5 C6 C1 119.0(4) . . ?
C5 C6 C7 124.0(4) . . ?
C1 C6 C7 116.9(4) . . ?
N8 C7 C9 121.1(4) . . ?
N8 C7 C6 113.5(4) . . ?
C9 C7 C6 125.5(4) . . ?
C12 N8 C7 120.7(4) . . ?
C12 N8 Pt1 124.1(3) . . ?
C7 N8 Pt1 115.0(3) . . ?
C7 C9 C10 118.8(5) . . ?
C7 C9 H9 120.6 . . ?
C10 C9 H9 120.6 . . ?
C11 C10 C9 120.5(4) . . ?
C11 C10 H10 119.8 . . ?
C9 C10 H10 119.8 . . ?
C10 C11 C12 119.5(4) . . ?
C10 C11 H11 120.2 . . ?
C12 C11 H11 120.2 . . ?
N8 C12 N13 122.6(4) . . ?
N8 C12 C11 119.5(4) . . ?
N13 C12 C11 117.9(4) . . ?
C12 N13 C14 132.5(4) . . ?
C12 N13 C31 113.8(3) . . ?
C14 N13 C31 113.6(3) . . ?
N15 C14 C16 120.1(4) . . ?
N15 C14 N13 121.6(4) . . ?
C16 C14 N13 118.3(4) . . ?
C14 N15 C19 119.9(4) . . ?
C14 N15 Pt1 124.8(3) . . ?
C19 N15 Pt1 115.2(3) . . ?
C17 C16 C14 119.4(4) . . ?
C17 C16 H16 120.3 . . ?
C14 C16 H16 120.3 . . ?
C16 C17 C18 120.1(4) . . ?
C16 C17 H17 120.0 . . ?
C18 C17 H17 120.0 . . ?
C19 C18 C17 119.2(4) . . ?
C19 C18 H18 120.4 . . ?
C17 C18 H18 120.4 . . ?
C18 C19 N15 121.2(4) . . ?
C18 C19 C20 126.0(4) . . ?
N15 C19 C20 112.6(4) . . ?
C25 C20 C21 118.9(4) . . ?
C25 C20 C19 123.9(4) . . ?
C21 C20 C19 116.7(4) . . ?
C22 C21 C20 116.9(4) . . ?
C22 C21 Pt1 130.7(3) . . ?
C20 C21 Pt1 112.4(3) . . ?
C23 C22 C21 120.7(4) . . ?
C23 C22 H22 119.6 . . ?
C21 C22 H22 119.6 . . ?
F2 C23 C22 119.1(4) . . ?
F2 C23 C24 116.9(4) . . ?
C22 C23 C24 123.9(4) . . ?
C25 C24 C23 115.4(4) . . ?
C25 C24 H24 122.3 . . ?
C23 C24 H24 122.3 . . ?
F4 C25 C24 115.8(4) . . ?
F4 C25 C20 120.4(4) . . ?
C24 C25 C20 123.8(4) . . ?
C36 C31 C32 120.0(4) . . ?
C36 C31 N13 120.4(4) . . ?
C32 C31 N13 119.6(4) . . ?
C33 C32 C31 119.5(4) . . ?
C33 C32 H32 120.2 . . ?
C31 C32 H32 120.2 . . ?
C32 C33 C34 120.5(4) . . ?
C32 C33 H33 119.7 . . ?
C34 C33 H33 119.7 . . ?
O1 C34 C33 115.2(4) . . ?
O1 C34 C35 125.0(4) . . ?
C33 C34 C35 119.9(4) . . ?
C36 C35 C34 119.3(4) . . ?
C36 C35 H35 120.3 . . ?
C34 C35 H35 120.3 . . ?
C31 C36 C35 120.7(4) . . ?
C31 C36 H36 119.6 . . ?
C35 C36 H36 119.6 . . ?
C34 O1 C37 117.8(3) . . ?
O1 C37 H37A 109.5 . . ?
O1 C37 H37B 109.5 . . ?
H37A C37 H37B 109.5 . . ?
O1 C37 H37C 109.5 . . ?
H37A C37 H37C 109.5 . . ?
H37B C37 H37C 109.5 . . ?

loop_
_geom_bond_atom_site_label_1
_geom_bond_atom_site_label_2
_geom_bond_distance
_geom_bond_site_symmetry_2
_geom_bond_publ_flag
Pt1 C21 1.997(4) . ?
Pt1 C1 2.009(4) . ?
Pt1 N15 2.044(4) . ?
Pt1 N8 2.050(4) . ?
F1 C3 1.371(5) . ?
F2 C23 1.360(5) . ?
F3 C5 1.362(5) . ?
F4 C25 1.354(5) . ?
C1 C2 1.398(6) . ?
C1 C6 1.418(6) . ?
C2 C3 1.374(7) . ?
C2 H2 0.9500 . ?
C3 C4 1.366(7) . ?
C4 C5 1.379(7) . ?
C4 H4 0.9500 . ?
C5 C6 1.383(7) . ?
C6 C7 1.472(6) . ?
C7 N8 1.368(6) . ?
C7 C9 1.382(6) . ?
N8 C12 1.347(6) . ?
C9 C10 1.382(7) . ?
C9 H9 0.9500 . ?
C10 C11 1.370(7) . ?
C10 H10 0.9500 . ?
C11 C12 1.416(6) . ?
C11 H11 0.9500 . ?
C12 N13 1.399(6) . ?
N13 C14 1.414(5) . ?
N13 C31 1.459(5) . ?
C14 N15 1.350(5) . ?
C14 C16 1.408(6) . ?
N15 C19 1.373(5) . ?
C16 C17 1.369(6) . ?
C16 H16 0.9500 . ?
C17 C18 1.388(6) . ?
C17 H17 0.9500 . ?
C18 C19 1.369(6) . ?
C18 H18 0.9500 . ?
C19 C20 1.472(6) . ?
C20 C25 1.401(6) . ?
C20 C21 1.421(6) . ?
C21 C22 1.405(6) . ?
C22 C23 1.367(6) . ?
C22 H22 0.9500 . ?
C23 C24 1.381(7) . ?
C24 C25 1.378(6) . ?
C24 H24 0.9500 . ?
C31 C36 1.373(6) . ?
C31 C32 1.394(6) . ?
C32 C33 1.381(6) . ?
C32 H32 0.9500 . ?
C33 C34 1.387(6) . ?
C33 H33 0.9500 . ?
C34 O1 1.359(5) . ?
C34 C35 1.390(6) . ?
C35 C36 1.389(6) . ?
C35 H35 0.9500 . ?
C36 H36 0.9500 . ?
O1 C37 1.438(5) . ?
C37 H37A 0.9800 . ?
C37 H37B 0.9800 . ?
C37 H37C 0.9800 . ?

loop_
_geom_torsion_atom_site_label_1
_geom_torsion_atom_site_label_2
_geom_torsion_atom_site_label_3
_geom_torsion_atom_site_label_4
_geom_torsion
_geom_torsion_site_symmetry_1
_geom_torsion_site_symmetry_2
_geom_torsion_site_symmetry_3
_geom_torsion_site_symmetry_4
_geom_torsion_publ_flag
C21 Pt1 C1 C2 6.4(4) . . . . ?
N15 Pt1 C1 C2 -127.7(10) . . . . ?
N8 Pt1 C1 C2 -175.3(4) . . . . ?
C21 Pt1 C1 C6 -178.6(3) . . . . ?
N15 Pt1 C1 C6 47.3(12) . . . . ?
N8 Pt1 C1 C6 -0.3(3) . . . . ?
C6 C1 C2 C3 0.8(6) . . . . ?
Pt1 C1 C2 C3 175.7(4) . . . . ?
C1 C2 C3 C4 -1.4(8) . . . . ?
C1 C2 C3 F1 179.9(4) . . . . ?
F1 C3 C4 C5 178.4(4) . . . . ?
C2 C3 C4 C5 -0.2(8) . . . . ?
C3 C4 C5 F3 -176.1(4) . . . . ?
C3 C4 C5 C6 2.5(7) . . . . ?
F3 C5 C6 C1 175.5(4) . . . . ?
C4 C5 C6 C1 -3.1(7) . . . . ?
F3 C5 C6 C7 -0.9(7) . . . . ?
C4 C5 C6 C7 -179.5(4) . . . . ?
C2 C1 C6 C5 1.3(6) . . . . ?
Pt1 C1 C6 C5 -174.4(3) . . . . ?
C2 C1 C6 C7 177.9(4) . . . . ?
Pt1 C1 C6 C7 2.2(5) . . . . ?
C5 C6 C7 N8 172.7(4) . . . . ?
C1 C6 C7 N8 -3.7(5) . . . . ?
C5 C6 C7 C9 -7.8(7) . . . . ?
C1 C6 C7 C9 175.7(4) . . . . ?
C9 C7 N8 C12 -1.0(6) . . . . ?
C6 C7 N8 C12 178.4(4) . . . . ?
C9 C7 N8 Pt1 -176.1(3) . . . . ?
C6 C7 N8 Pt1 3.4(4) . . . . ?
C21 Pt1 N8 C12 -13.8(15) . . . . ?
C1 Pt1 N8 C12 -176.7(4) . . . . ?
N15 Pt1 N8 C12 8.5(3) . . . . ?
C21 Pt1 N8 C7 161.1(13) . . . . ?
C1 Pt1 N8 C7 -1.8(3) . . . . ?
N15 Pt1 N8 C7 -176.6(3) . . . . ?
N8 C7 C9 C10 0.7(7) . . . . ?
C6 C7 C9 C10 -178.6(5) . . . . ?
C7 C9 C10 C11 -0.4(8) . . . . ?
C9 C10 C11 C12 0.3(8) . . . . ?
C7 N8 C12 N13 -179.3(4) . . . . ?
Pt1 N8 C12 N13 -4.7(6) . . . . ?
C7 N8 C12 C11 0.9(6) . . . . ?
Pt1 N8 C12 C11 175.5(3) . . . . ?
C10 C11 C12 N8 -0.6(7) . . . . ?
C10 C11 C12 N13 179.6(4) . . . . ?
N8 C12 N13 C14 -6.8(7) . . . . ?
C11 C12 N13 C14 173.0(4) . . . . ?
N8 C12 N13 C31 177.5(4) . . . . ?
C11 C12 N13 C31 -2.7(6) . . . . ?
C12 N13 C14 N15 10.9(7) . . . . ?
C31 N13 C14 N15 -173.4(4) . . . . ?
C12 N13 C14 C16 -171.0(4) . . . . ?
C31 N13 C14 C16 4.7(5) . . . . ?
C16 C14 N15 C19 2.4(6) . . . . ?
N13 C14 N15 C19 -179.6(4) . . . . ?
C16 C14 N15 Pt1 179.3(3) . . . . ?
N13 C14 N15 Pt1 -2.6(5) . . . . ?
C21 Pt1 N15 C14 173.0(3) . . . . ?
C1 Pt1 N15 C14 -51.9(12) . . . . ?
N8 Pt1 N15 C14 -4.9(3) . . . . ?
C21 Pt1 N15 C19 -9.9(3) . . . . ?
C1 Pt1 N15 C19 125.2(11) . . . . ?
N8 Pt1 N15 C19 172.2(3) . . . . ?
N15 C14 C16 C17 -1.5(6) . . . . ?
N13 C14 C16 C17 -179.6(4) . . . . ?
C14 C16 C17 C18 -0.9(6) . . . . ?
C16 C17 C18 C19 2.2(7) . . . . ?
C17 C18 C19 N15 -1.4(6) . . . . ?
C17 C18 C19 C20 173.5(4) . . . . ?
C14 N15 C19 C18 -1.0(6) . . . . ?
Pt1 N15 C19 C18 -178.2(3) . . . . ?
C14 N15 C19 C20 -176.5(3) . . . . ?
Pt1 N15 C19 C20 6.3(4) . . . . ?
C18 C19 C20 C25 -0.2(7) . . . . ?
N15 C19 C20 C25 175.1(4) . . . . ?
C18 C19 C20 C21 -171.9(4) . . . . ?
N15 C19 C20 C21 3.3(5) . . . . ?
C25 C20 C21 C22 -5.4(6) . . . . ?
C19 C20 C21 C22 166.8(4) . . . . ?
C25 C20 C21 Pt1 176.4(3) . . . . ?
C19 C20 C21 Pt1 -11.4(5) . . . . ?
C1 Pt1 C21 C22 18.4(4) . . . . ?
N15 Pt1 C21 C22 -166.7(4) . . . . ?
N8 Pt1 C21 C22 -144.2(12) . . . . ?
C1 Pt1 C21 C20 -163.7(3) . . . . ?
N15 Pt1 C21 C20 11.2(3) . . . . ?
N8 Pt1 C21 C20 33.7(15) . . . . ?
C20 C21 C22 C23 4.3(6) . . . . ?
Pt1 C21 C22 C23 -178.0(3) . . . . ?
C21 C22 C23 F2 180.0(4) . . . . ?
C21 C22 C23 C24 0.0(7) . . . . ?
F2 C23 C24 C25 176.9(4) . . . . ?
C22 C23 C24 C25 -3.1(7) . . . . ?
C23 C24 C25 F4 -178.2(4) . . . . ?
C23 C24 C25 C20 1.8(7) . . . . ?
C21 C20 C25 F4 -177.5(4) . . . . ?
C19 C20 C25 F4 10.9(7) . . . . ?
C21 C20 C25 C24 2.5(7) . . . . ?
C19 C20 C25 C24 -169.1(4) . . . . ?
C12 N13 C31 C36 -89.9(5) . . . . ?
C14 N13 C31 C36 93.6(5) . . . . ?
C12 N13 C31 C32 87.9(5) . . . . ?
C14 N13 C31 C32 -88.6(5) . . . . ?
C36 C31 C32 C33 0.3(7) . . . . ?
N13 C31 C32 C33 -177.4(4) . . . . ?
C31 C32 C33 C34 0.5(7) . . . . ?
C32 C33 C34 O1 177.8(4) . . . . ?
C32 C33 C34 C35 -1.2(7) . . . . ?
O1 C34 C35 C36 -177.8(4) . . . . ?
C33 C34 C35 C36 1.1(6) . . . . ?
C32 C31 C36 C35 -0.4(6) . . . . ?
N13 C31 C36 C35 177.3(4) . . . . ?
C34 C35 C36 C31 -0.3(6) . . . . ?
C33 C34 O1 C37 178.8(4) . . . . ?
C35 C34 O1 C37 -2.2(6) . . . . ?
